data_1550104
loop_
_publ_author_name
'Dandela, Rambabu'
'Tothadi, Srinu'
'Marelli, Udaya Kiran'
'Nangia, Ashwini'

_publ_section_title
;
 Systematic synthesis of a 6-component organic-salt alloy of naftopidil,
 and pentanary, quaternary and ternary multicomponent crystals
;
_journal_coeditor_code ED5016SUP1
_journal_issue 6
_journal_name_full IUCrJ
_journal_page_first
;
;
_journal_paper_doi 10.1107/S2052252518014057
_journal_volume 5
_journal_year 2018
_chemical_formula_sum 'C31 H34 N2 O5.9'
_chemical_formula_weight 529.00
_chemical_name_common 'Naftopidil_Benzoic acid_2-Hydroxybenzoic acid_Salt alloy'
_space_group_crystal_system monoclinic
_space_group_IT_number 14
_space_group_name_Hall '-P 2ybc'
_space_group_name_H-M_alt 'P 1 21/c 1'
_symmetry_space_group_name_Hall '-P 2ybc'
_symmetry_space_group_name_H-M 'P 1 21/c 1'
_atom_sites_solution_hydrogens mixed
_audit_creation_method SHELXL-2016/6
_cell_angle_alpha 90
_cell_angle_beta 96.347(6)
_cell_angle_gamma 90
_cell_formula_units_Z 4
_cell_length_a 11.197(2)
_cell_length_b 17.627(4)
_cell_length_c 13.199(3)
_cell_measurement_reflns_used 9055
_cell_measurement_temperature 100(2)
_cell_measurement_theta_max 29.56
_cell_measurement_theta_min 2.79
_cell_volume 2589.1(10)
_computing_structure_refinement 'SHELXL-2016/6 (Sheldrick, 2016)'
_computing_structure_solution 'SHELXT 2014/5 (Sheldrick, 2014)'
_diffrn_ambient_temperature 100(2)
_diffrn_measured_fraction_theta_full 0.968
_diffrn_measured_fraction_theta_max 0.977
_diffrn_measurement_device_type 'Bruker APEX-II CCD'
_diffrn_measurement_method '\f and \w scans'
_diffrn_radiation_type MoK\a
_diffrn_radiation_wavelength 0.71073
_diffrn_reflns_av_R_equivalents 0.0248
_diffrn_reflns_av_unetI/netI 0.0137
_diffrn_reflns_Laue_measured_fraction_full 0.968
_diffrn_reflns_Laue_measured_fraction_max 0.977
_diffrn_reflns_limit_h_max 15
_diffrn_reflns_limit_h_min -15
_diffrn_reflns_limit_k_max 24
_diffrn_reflns_limit_k_min -24
_diffrn_reflns_limit_l_max 18
_diffrn_reflns_limit_l_min -18
_diffrn_reflns_number 53638
_diffrn_reflns_point_group_measured_fraction_full 0.968
_diffrn_reflns_point_group_measured_fraction_max 0.977
_diffrn_reflns_theta_full 25.242
_diffrn_reflns_theta_max 29.592
_diffrn_reflns_theta_min 2.311
_exptl_absorpt_coefficient_mu 0.094
_exptl_absorpt_correction_T_max 0.7459
_exptl_absorpt_correction_T_min 0.6844
_exptl_absorpt_correction_type multi-scan
_exptl_absorpt_process_details
;
SADABS-2016/2 (Bruker,2016/2) was used for absorption correction.
wR2(int) was 0.0556 before and 0.0396 after correction.
The Ratio of minimum to maximum transmission is 0.9175.
The \l/2 correction factor is Not present.
;
_exptl_crystal_colour colourless
_exptl_crystal_density_diffrn 1.357
_exptl_crystal_description block
_exptl_crystal_F_000 1125
_refine_diff_density_max 0.438
_refine_diff_density_min -0.358
_refine_diff_density_rms 0.107
_refine_ls_extinction_method none
_refine_ls_goodness_of_fit_ref 1.100
_refine_ls_hydrogen_treatment mixed
_refine_ls_matrix_type full
_refine_ls_number_parameters 458
_refine_ls_number_reflns 7114
_refine_ls_number_restraints 1
_refine_ls_restrained_S_all 5.244
_refine_ls_R_factor_all 0.0443
_refine_ls_R_factor_gt 0.0411
_refine_ls_shift/su_max 0.001
_refine_ls_shift/su_mean 0.000
_refine_ls_structure_factor_coef Fsqd
_refine_ls_weighting_details 'w=1/[\s^2^(Fo^2^)+(0.0668P)^2^+0.9174P] where P=(Fo^2^+2Fc^2^)/3'
_refine_ls_weighting_scheme calc
_refine_ls_wR_factor_gt 0.1168
_refine_ls_wR_factor_ref 0.1223
_reflns_Friedel_coverage 0.000
_reflns_number_gt 6706
_reflns_number_total 7114
_reflns_threshold_expression 'I > 2\s(I)'
_cod_data_source_file ed5016.cif
_cod_data_source_block 123
_cod_original_cell_volume 2589.0(9)
_cod_original_formula_sum 'C31 H34 N2 O5.90'
_cod_database_code 1550104
_shelx_shelxl_version_number 2016/6
_shelx_space_group_comment
;
The symmetry employed for this shelxl refinement is uniquely defined
by the following loop, which should always be used as a source of
symmetry information in preference to the above space-group names.
They are only intended as comments.
;

loop_
_space_group_symop_operation_xyz
'x, y, z'
'-x, y+1/2, -z+1/2'
'-x, -y, -z'
'x, -y-1/2, z-1/2'

loop_
_atom_site_label
_atom_site_type_symbol
_atom_site_fract_x
_atom_site_fract_y
_atom_site_fract_z
_atom_site_U_iso_or_equiv
_atom_site_adp_type
_atom_site_occupancy
_atom_site_site_symmetry_order
_atom_site_calc_flag
_atom_site_refinement_flags_posn
_atom_site_refinement_flags_adp
_atom_site_refinement_flags_occupancy
_atom_site_disorder_assembly
_atom_site_disorder_group
O1 O 0.40751(7) 0.21223(4) 0.47798(6) 0.02155(16) Uani 1 1 d . . . . .
O2 O 0.59958(7) 0.17801(5) 0.50816(7) 0.02470(17) Uani 1 1 d . . . . .
O4 O 0.81219(7) 0.24191(4) 0.69519(6) 0.02155(16) Uani 1 1 d D . . . .
O5 O 0.20250(7) 0.55782(4) 0.55389(6) 0.01860(15) Uani 1 1 d D . . . .
O6 O 0.56649(7) 0.22997(4) 0.70647(6) 0.02179(16) Uani 1 1 d . . . . .
N1 N 0.31212(7) 0.44412(5) 0.46293(6) 0.01387(16) Uani 1 1 d . . . . .
N2 N 0.49826(7) 0.34488(4) 0.55594(6) 0.01303(15) Uani 1 1 d . . . . .
C1 C 0.49214(9) 0.16693(5) 0.46845(8) 0.01730(18) Uani 1 1 d . . . . .
C2 C 0.46670(9) 0.09485(5) 0.40913(7) 0.01550(18) Uani 1 1 d . . . . .
C4 C 0.53321(11) -0.02481(6) 0.34337(8) 0.0229(2) Uani 1 1 d . . . . .
C5 C 0.41643(11) -0.04171(6) 0.30478(8) 0.0230(2) Uani 1 1 d . . . . .
C6 C 0.32349(10) 0.00875(6) 0.31730(8) 0.0223(2) Uani 1 1 d . . . . .
C7 C 0.34959(9) 0.07621(6) 0.36946(8) 0.01873(19) Uani 1 1 d . . . . .
C3 C 0.55976(9) 0.04349(6) 0.39543(8) 0.01891(19) Uani 0.9 1 d . . P A 1
O3 O 0.67319(8) 0.05744(6) 0.42936(8) 0.0277(2) Uani 0.9 1 d . . P A 1
H3 H 0.678071 0.099659 0.459047 0.077(9) Uani 0.9 1 calc R . P A 1
C3A C 0.55976(9) 0.04349(6) 0.39543(8) 0.01891(19) Uani 0.1 1 d . . P A 2
H3A H 0.640245 0.055050 0.421357 0.023 Uiso 0.1 1 calc R U P A 2
C8 C 0.00489(9) 0.55098(6) 0.31066(8) 0.0213(2) Uani 1 1 d . . . . .
C9 C 0.04978(9) 0.57337(6) 0.40906(8) 0.01920(19) Uani 1 1 d . . . . .
C10 C 0.15012(8) 0.53762(5) 0.45938(7) 0.01541(18) Uani 1 1 d . . . . .
C11 C 0.20648(8) 0.47759(5) 0.41143(7) 0.01446(17) Uani 1 1 d . . . . .
C12 C 0.29302(8) 0.40038(5) 0.55455(7) 0.01524(17) Uani 1 1 d . . . . .
C13 C 0.41253(9) 0.38526(5) 0.61699(7) 0.01518(17) Uani 1 1 d . . . . .
C14 C 0.62179(8) 0.34039(5) 0.61173(7) 0.01570(18) Uani 1 1 d . . . . .
C15 C 0.62664(9) 0.30082(6) 0.71467(8) 0.01800(19) Uani 1 1 d . . . . .
C16 C 0.75723(10) 0.29324(6) 0.76001(8) 0.0215(2) Uani 1 1 d . . . . .
C17 C 0.93474(9) 0.23602(5) 0.70528(8) 0.01844(19) Uani 1 1 d . . . . .
C18 C 0.98030(9) 0.19091(5) 0.62838(7) 0.01664(18) Uani 1 1 d . . . . .
C19 C 1.10686(9) 0.18526(6) 0.62736(8) 0.01844(19) Uani 1 1 d . . . . .
C20 C 1.15202(9) 0.13783(6) 0.55361(8) 0.0213(2) Uani 1 1 d . . . . .
C21 C 1.07530(9) 0.09643(6) 0.48659(8) 0.0213(2) Uani 1 1 d . . . . .
C22 C 0.14789(11) 0.61916(6) 0.60282(9) 0.0248(2) Uani 1 1 d . . . . .
C23 C 0.38308(9) 0.39801(6) 0.39960(7) 0.01596(18) Uani 1 1 d . . . . .
C24 C 0.50647(8) 0.38390(5) 0.45591(7) 0.01528(17) Uani 1 1 d . . . . .
C25 C 1.18430(10) 0.22328(6) 0.70401(9) 0.0233(2) Uani 1 1 d . . . . .
C26 C 1.13662(10) 0.26096(6) 0.78075(10) 0.0258(2) Uani 1 1 d . . . . .
C27 C 1.01067(10) 0.26802(6) 0.78220(9) 0.0235(2) Uani 1 1 d . . . . .
C28 C 0.94947(9) 0.10234(6) 0.48750(8) 0.01960(19) Uani 1 1 d . . . . .
C29 C 0.90291(9) 0.14962(6) 0.55608(8) 0.01816(19) Uani 1 1 d . . . . .
C30 C 0.16001(9) 0.45676(6) 0.31326(8) 0.01843(19) Uani 1 1 d . . . . .
C31 C 0.06012(10) 0.49319(6) 0.26228(8) 0.0214(2) Uani 1 1 d . . . . .
H6 H 0.5935(15) 0.2065(10) 0.6508(14) 0.032 Uiso 1 1 d . U . . .
H4 H 0.6043(14) -0.0586(9) 0.3381(12) 0.026 Uiso 1 1 d . U . . .
H5 H 0.3962(14) -0.0912(9) 0.2708(12) 0.026 Uiso 1 1 d . U . . .
H6A H 0.2416(14) -0.0054(9) 0.2897(12) 0.026 Uiso 1 1 d . U . . .
H7 H 0.2881(14) 0.1112(9) 0.3784(12) 0.026 Uiso 1 1 d . U . . .
H8 H -0.0611(14) 0.5774(9) 0.2741(12) 0.026 Uiso 1 1 d . U . . .
H9 H 0.0091(14) 0.6159(9) 0.4411(12) 0.026 Uiso 1 1 d . U . . .
H12A H 0.2520(14) 0.3511(9) 0.5367(12) 0.026 Uiso 1 1 d . U . . .
H12B H 0.2444(14) 0.4310(9) 0.5956(12) 0.026 Uiso 1 1 d . U . . .
H13A H 0.4475(14) 0.4312(10) 0.6416(12) 0.026 Uiso 1 1 d . U . . .
H13B H 0.3991(14) 0.3532(9) 0.6758(12) 0.026 Uiso 1 1 d . U . . .
H14A H 0.6518(14) 0.3927(9) 0.6194(12) 0.026 Uiso 1 1 d . U . . .
H14B H 0.6699(14) 0.3133(9) 0.5670(12) 0.026 Uiso 1 1 d . U . . .
H15 H 0.5862(14) 0.3309(9) 0.7644(12) 0.026 Uiso 1 1 d . U . . .
H16A H 0.7975(14) 0.3436(9) 0.7606(12) 0.026 Uiso 1 1 d . U . . .
H16B H 0.7598(14) 0.2720(9) 0.8297(13) 0.026 Uiso 1 1 d . U . . .
H20 H 1.2400(14) 0.1347(9) 0.5514(12) 0.026 Uiso 1 1 d . U . . .
H21 H 1.1062(14) 0.0644(9) 0.4404(12) 0.026 Uiso 1 1 d . U . . .
H22A H 0.1503(15) 0.6667(10) 0.5607(13) 0.032 Uiso 1 1 d . U . . .
H22B H 0.1990(15) 0.6270(10) 0.6658(14) 0.032 Uiso 1 1 d . U . . .
H22C H 0.0625(16) 0.6084(10) 0.6116(13) 0.032 Uiso 1 1 d . U . . .
H23A H 0.3972(14) 0.4269(9) 0.3383(12) 0.026 Uiso 1 1 d . U . . .
H23B H 0.3425(14) 0.3477(9) 0.3803(12) 0.026 Uiso 1 1 d . U . . .
H24A H 0.5540(14) 0.3511(9) 0.4169(12) 0.026 Uiso 1 1 d . U . . .
H24B H 0.5505(14) 0.4312(9) 0.4714(12) 0.026 Uiso 1 1 d . U . . .
H25 H 1.2711(14) 0.2206(9) 0.6997(12) 0.026 Uiso 1 1 d . U . . .
H26 H 1.1874(14) 0.2827(9) 0.8353(12) 0.026 Uiso 1 1 d . U . . .
H27 H 0.9775(14) 0.2935(9) 0.8361(13) 0.026 Uiso 1 1 d . U . . .
H28 H 0.8994(14) 0.0727(9) 0.4411(13) 0.026 Uiso 1 1 d . U . . .
H29 H 0.8152(14) 0.1527(9) 0.5589(12) 0.026 Uiso 1 1 d . U . . .
H30 H 0.1994(14) 0.4159(9) 0.2823(12) 0.026 Uiso 1 1 d . U . . .
H31 H 0.0285(15) 0.4778(9) 0.1931(13) 0.026 Uiso 1 1 d . U . . .
H2 H 0.4683(15) 0.2945(10) 0.5382(13) 0.032(4) Uiso 1 1 d . . . . .

loop_
_atom_site_aniso_label
_atom_site_aniso_U_11
_atom_site_aniso_U_22
_atom_site_aniso_U_33
_atom_site_aniso_U_23
_atom_site_aniso_U_13
_atom_site_aniso_U_12
O1 0.0201(3) 0.0143(3) 0.0306(4) -0.0056(3) 0.0047(3) 0.0000(3)
O2 0.0200(4) 0.0236(4) 0.0300(4) -0.0087(3) 0.0007(3) 0.0000(3)
O4 0.0194(3) 0.0216(4) 0.0223(4) -0.0072(3) -0.0036(3) 0.0064(3)
O5 0.0202(3) 0.0172(3) 0.0182(3) -0.0050(3) 0.0011(3) 0.0037(3)
O6 0.0299(4) 0.0152(3) 0.0208(4) 0.0013(3) 0.0051(3) 0.0002(3)
N1 0.0147(3) 0.0140(3) 0.0130(3) 0.0005(3) 0.0018(3) 0.0026(3)
N2 0.0143(3) 0.0106(3) 0.0143(3) -0.0002(3) 0.0020(3) 0.0011(3)
C1 0.0210(4) 0.0136(4) 0.0181(4) -0.0015(3) 0.0054(3) -0.0013(3)
C2 0.0207(4) 0.0123(4) 0.0142(4) -0.0003(3) 0.0051(3) 0.0000(3)
C4 0.0346(6) 0.0179(4) 0.0165(4) -0.0002(3) 0.0047(4) 0.0095(4)
C5 0.0391(6) 0.0139(4) 0.0161(4) -0.0009(3) 0.0040(4) -0.0003(4)
C6 0.0278(5) 0.0183(5) 0.0209(5) -0.0022(4) 0.0040(4) -0.0047(4)
C7 0.0215(4) 0.0156(4) 0.0199(4) -0.0011(3) 0.0055(3) -0.0012(3)
C3 0.0230(5) 0.0188(4) 0.0152(4) 0.0004(3) 0.0035(3) 0.0047(4)
O3 0.0194(4) 0.0327(5) 0.0296(5) -0.0115(4) -0.0030(3) 0.0059(4)
H3 0.028(13) 0.059(18) 0.14(3) -0.019(19) -0.023(15) -0.012(13)
C3A 0.0230(5) 0.0188(4) 0.0152(4) 0.0004(3) 0.0035(3) 0.0047(4)
C8 0.0188(4) 0.0190(5) 0.0251(5) 0.0046(4) -0.0022(4) 0.0024(4)
C9 0.0176(4) 0.0160(4) 0.0240(5) 0.0020(4) 0.0022(4) 0.0024(3)
C10 0.0156(4) 0.0134(4) 0.0173(4) 0.0001(3) 0.0021(3) -0.0004(3)
C11 0.0142(4) 0.0129(4) 0.0161(4) 0.0008(3) 0.0010(3) 0.0000(3)
C12 0.0157(4) 0.0154(4) 0.0151(4) 0.0015(3) 0.0037(3) 0.0014(3)
C13 0.0180(4) 0.0145(4) 0.0134(4) -0.0004(3) 0.0034(3) 0.0033(3)
C14 0.0148(4) 0.0136(4) 0.0182(4) 0.0004(3) 0.0000(3) 0.0013(3)
C15 0.0218(4) 0.0154(4) 0.0166(4) -0.0007(3) 0.0011(3) 0.0038(3)
C16 0.0253(5) 0.0194(5) 0.0185(4) -0.0046(4) -0.0032(4) 0.0075(4)
C17 0.0199(4) 0.0135(4) 0.0207(5) 0.0005(3) -0.0036(3) 0.0032(3)
C18 0.0177(4) 0.0136(4) 0.0177(4) 0.0029(3) -0.0020(3) 0.0009(3)
C19 0.0179(4) 0.0156(4) 0.0210(4) 0.0061(3) -0.0015(3) -0.0010(3)
C20 0.0171(4) 0.0248(5) 0.0219(5) 0.0061(4) 0.0023(3) 0.0004(4)
C21 0.0196(4) 0.0262(5) 0.0185(4) 0.0019(4) 0.0045(3) 0.0021(4)
C22 0.0318(6) 0.0198(5) 0.0234(5) -0.0054(4) 0.0055(4) 0.0075(4)
C23 0.0170(4) 0.0176(4) 0.0134(4) -0.0016(3) 0.0023(3) 0.0029(3)
C24 0.0164(4) 0.0153(4) 0.0146(4) 0.0016(3) 0.0039(3) 0.0015(3)
C25 0.0197(5) 0.0168(4) 0.0314(5) 0.0045(4) -0.0060(4) -0.0026(4)
C26 0.0258(5) 0.0160(4) 0.0325(6) -0.0021(4) -0.0105(4) -0.0011(4)
C27 0.0273(5) 0.0152(4) 0.0257(5) -0.0036(4) -0.0070(4) 0.0029(4)
C28 0.0185(4) 0.0230(5) 0.0170(4) -0.0004(4) 0.0009(3) 0.0000(4)
C29 0.0170(4) 0.0196(4) 0.0173(4) 0.0004(3) -0.0009(3) 0.0011(3)
C30 0.0205(4) 0.0166(4) 0.0174(4) -0.0014(3) -0.0013(3) 0.0011(3)
C31 0.0226(5) 0.0207(5) 0.0194(5) 0.0016(4) -0.0040(4) 0.0005(4)

loop_
_atom_type_symbol
_atom_type_description
_atom_type_scat_dispersion_real
_atom_type_scat_dispersion_imag
_atom_type_scat_source
C C 0.0033 0.0016 'International Tables Vol C Tables 4.2.6.8 and 6.1.1.4'
H H 0.0000 0.0000 'International Tables Vol C Tables 4.2.6.8 and 6.1.1.4'
N N 0.0061 0.0033 'International Tables Vol C Tables 4.2.6.8 and 6.1.1.4'
O O 0.0106 0.0060 'International Tables Vol C Tables 4.2.6.8 and 6.1.1.4'

loop_
_geom_angle_atom_site_label_1
_geom_angle_atom_site_label_2
_geom_angle_atom_site_label_3
_geom_angle
C17 O4 C16 118.89(8)
C10 O5 C22 116.58(8)
C15 O6 H6 105.2(11)
C11 N1 C23 115.61(8)
C11 N1 C12 114.90(7)
C23 N1 C12 108.45(7)
C14 N2 C13 111.88(7)
C14 N2 C24 108.32(7)
C13 N2 C24 111.12(7)
C14 N2 H2 110.3(10)
C13 N2 H2 109.9(10)
C24 N2 H2 105.1(10)
O1 C1 O2 123.39(9)
O1 C1 C2 119.20(9)
O2 C1 C2 117.40(9)
C7 C2 C3A 118.59(9)
C7 C2 C3 118.59(9)
C7 C2 C1 120.68(9)
C3A C2 C1 120.69(9)
C3 C2 C1 120.69(9)
C5 C4 C3A 120.43(10)
C5 C4 C3 120.43(10)
C5 C4 H4 124.9(9)
C3A C4 H4 114.7(9)
C3 C4 H4 114.7(9)
C4 C5 C6 120.49(10)
C4 C5 H5 120.9(9)
C6 C5 H5 118.5(9)
C7 C6 C5 119.12(10)
C7 C6 H6A 122.6(9)
C5 C6 H6A 118.3(9)
C6 C7 C2 121.65(10)
C6 C7 H7 120.4(10)
C2 C7 H7 117.9(10)
O3 C3 C4 118.01(10)
O3 C3 C2 122.28(10)
C4 C3 C2 119.71(10)
C3 O3 H3 109.5
C4 C3A C2 119.71(10)
C4 C3A H3A 120.1
C2 C3A H3A 120.1
C31 C8 C9 120.26(9)
C31 C8 H8 119.0(10)
C9 C8 H8 120.6(10)
C10 C9 C8 120.30(9)
C10 C9 H9 121.4(9)
C8 C9 H9 118.3(9)
O5 C10 C9 124.10(9)
O5 C10 C11 115.80(8)
C9 C10 C11 120.07(9)
C30 C11 C10 118.30(9)
C30 C11 N1 122.69(9)
C10 C11 N1 118.90(8)
N1 C12 C13 109.86(8)
N1 C12 H12A 111.6(9)
C13 C12 H12A 109.3(9)
N1 C12 H12B 107.9(10)
C13 C12 H12B 108.1(9)
H12A C12 H12B 110.1(13)
N2 C13 C12 111.74(8)
N2 C13 H13A 109.1(10)
C12 C13 H13A 110.2(10)
N2 C13 H13B 108.3(9)
C12 C13 H13B 109.1(9)
H13A C13 H13B 108.3(14)
N2 C14 C15 113.79(8)
N2 C14 H14A 106.7(9)
C15 C14 H14A 111.1(9)
N2 C14 H14B 105.8(9)
C15 C14 H14B 110.5(10)
H14A C14 H14B 108.6(13)
O6 C15 C14 111.45(8)
O6 C15 C16 112.34(8)
C14 C15 C16 109.19(8)
O6 C15 H15 105.9(9)
C14 C15 H15 111.8(9)
C16 C15 H15 106.0(9)
O4 C16 C15 106.16(8)
O4 C16 H16A 110.1(9)
C15 C16 H16A 109.8(9)
O4 C16 H16B 110.3(9)
C15 C16 H16B 109.0(9)
H16A C16 H16B 111.3(13)
O4 C17 C27 125.02(10)
O4 C17 C18 113.99(8)
C27 C17 C18 120.97(10)
C29 C18 C19 119.58(9)
C29 C18 C17 121.66(9)
C19 C18 C17 118.72(9)
C20 C19 C18 118.61(9)
C20 C19 C25 121.97(10)
C18 C19 C25 119.29(10)
C21 C20 C19 120.70(10)
C21 C20 H20 120.3(9)
C19 C20 H20 119.0(9)
C20 C21 C28 120.56(10)
C20 C21 H21 119.7(10)
C28 C21 H21 119.7(10)
O5 C22 H22A 109.9(10)
O5 C22 H22B 104.7(10)
H22A C22 H22B 107.9(14)
O5 C22 H22C 111.9(10)
H22A C22 H22C 107.9(14)
H22B C22 H22C 114.4(15)
N1 C23 C24 109.54(8)
N1 C23 H23A 109.2(9)
C24 C23 H23A 105.6(9)
N1 C23 H23B 111.9(9)
C24 C23 H23B 109.7(9)
H23A C23 H23B 110.7(13)
N2 C24 C23 111.45(8)
N2 C24 H24A 106.5(9)
C23 C24 H24A 111.2(9)
N2 C24 H24B 106.6(9)
C23 C24 H24B 111.9(9)
H24A C24 H24B 108.9(13)
C26 C25 C19 119.83(10)
C26 C25 H25 122.5(10)
C19 C25 H25 117.7(9)
C25 C26 C27 121.51(10)
C25 C26 H26 120.6(10)
C27 C26 H26 117.9(10)
C17 C27 C26 119.33(11)
C17 C27 H27 119.1(10)
C26 C27 H27 121.5(10)
C29 C28 C21 120.06(10)
C29 C28 H28 121.5(10)
C21 C28 H28 118.4(10)
C28 C29 C18 120.43(9)
C28 C29 H29 120.6(9)
C18 C29 H29 118.8(9)
C11 C30 C31 121.64(9)
C11 C30 H30 116.9(10)
C31 C30 H30 121.5(10)
C8 C31 C30 119.42(10)
C8 C31 H31 120.0(9)
C30 C31 H31 120.6(9)

loop_
_geom_bond_atom_site_label_1
_geom_bond_atom_site_label_2
_geom_bond_distance
O1 C1 1.2560(12)
O2 C1 1.2731(13)
O4 C17 1.3678(13)
O4 C16 1.4304(12)
O5 C10 1.3656(12)
O5 C22 1.4309(12)
O6 C15 1.4174(13)
O6 H6 0.923(18)
N1 C11 1.4252(12)
N1 C23 1.4621(12)
N1 C12 1.4696(12)
N2 C14 1.4954(12)
N2 C13 1.4995(12)
N2 C24 1.5004(12)
N2 H2 0.968(18)
C1 C2 1.5031(13)
C2 C7 1.3963(14)
C2 C3A 1.4070(13)
C2 C3 1.4070(13)
C4 C5 1.3823(17)
C4 C3A 1.4017(15)
C4 C3 1.4017(15)
C4 H4 1.003(16)
C5 C6 1.3926(16)
C5 H5 0.996(16)
C6 C7 1.3888(14)
C6 H6A 0.980(16)
C7 H7 0.942(16)
C3 O3 1.3222(14)
O3 H3 0.8400
C3A H3A 0.9500
C8 C31 1.3838(15)
C8 C9 1.3968(15)
C8 H8 0.957(16)
C9 C10 1.3912(13)
C9 H9 0.995(16)
C10 C11 1.4166(13)
C11 C30 1.3912(13)
C12 C13 1.5156(13)
C12 H12A 0.999(16)
C12 H12B 0.973(16)
C13 H13A 0.941(17)
C13 H13B 0.985(16)
C14 C15 1.5229(14)
C14 H14A 0.982(16)
C14 H14B 0.968(16)
C15 C16 1.5233(14)
C15 H15 0.992(16)
C16 H16A 0.996(16)
C16 H16B 0.991(16)
C17 C27 1.3715(14)
C17 C18 1.4274(14)
C18 C29 1.4171(14)
C18 C19 1.4221(14)
C19 C20 1.4181(15)
C19 C25 1.4248(14)
C20 C21 1.3729(15)
C20 H20 0.991(16)
C21 C28 1.4141(14)
C21 H21 0.926(16)
C22 H22A 1.008(18)
C22 H22B 0.965(18)
C22 H22C 0.994(17)
C23 C24 1.5152(13)
C23 H23A 0.983(16)
C23 H23B 1.016(16)
C24 H24A 0.971(16)
C24 H24B 0.978(16)
C25 C26 1.3681(18)
C25 H25 0.981(16)
C26 C27 1.4180(16)
C26 H26 0.948(16)
C27 H27 0.951(17)
C28 C29 1.3748(14)
C28 H28 0.941(17)
C29 H29 0.989(16)
C30 C31 1.3964(14)
C30 H30 0.959(16)
C31 H31 0.980(16)

loop_
_geom_hbond_atom_site_label_D
_geom_hbond_atom_site_label_H
_geom_hbond_atom_site_label_A
_geom_hbond_distance_DH
_geom_hbond_distance_HA
_geom_hbond_distance_DA
_geom_hbond_angle_DHA
N2 H2 O2 0.968(18) 2.581(18) 3.2396(13) 125.4(13)
C14 H14B O2 0.968(16) 2.603(16) 3.1698(14) 117.6(11)

loop_
_geom_torsion_atom_site_label_1
_geom_torsion_atom_site_label_2
_geom_torsion_atom_site_label_3
_geom_torsion_atom_site_label_4
_geom_torsion
O1 C1 C2 C7 -3.35(14)
O2 C1 C2 C7 175.48(9)
O1 C1 C2 C3A 178.87(9)
O2 C1 C2 C3A -2.30(14)
O1 C1 C2 C3 178.87(9)
O2 C1 C2 C3 -2.30(14)
C3A C4 C5 C6 -0.18(16)
C3 C4 C5 C6 -0.18(16)
C4 C5 C6 C7 -0.25(16)
C5 C6 C7 C2 0.36(16)
C3A C2 C7 C6 -0.04(15)
C3 C2 C7 C6 -0.04(15)
C1 C2 C7 C6 -177.86(9)
C5 C4 C3 O3 -178.91(10)
C5 C4 C3 C2 0.50(16)
C7 C2 C3 O3 178.99(10)
C1 C2 C3 O3 -3.18(15)
C7 C2 C3 C4 -0.39(14)
C1 C2 C3 C4 177.43(9)
C5 C4 C3A C2 0.50(16)
C7 C2 C3A C4 -0.39(14)
C1 C2 C3A C4 177.43(9)
C31 C8 C9 C10 -0.20(16)
C22 O5 C10 C9 0.79(14)
C22 O5 C10 C11 179.04(9)
C8 C9 C10 O5 177.41(9)
C8 C9 C10 C11 -0.77(15)
O5 C10 C11 C30 -177.32(9)
C9 C10 C11 C30 1.00(14)
O5 C10 C11 N1 -0.96(13)
C9 C10 C11 N1 177.37(9)
C23 N1 C11 C30 12.19(13)
C12 N1 C11 C30 -115.36(10)
C23 N1 C11 C10 -164.01(8)
C12 N1 C11 C10 68.45(11)
C11 N1 C12 C13 -165.35(8)
C23 N1 C12 C13 63.56(10)
C14 N2 C13 C12 171.27(8)
C24 N2 C13 C12 50.06(10)
N1 C12 C13 N2 -56.76(10)
C13 N2 C14 C15 57.95(10)
C24 N2 C14 C15 -179.23(8)
N2 C14 C15 O6 50.28(11)
N2 C14 C15 C16 174.96(8)
C17 O4 C16 C15 167.01(9)
O6 C15 C16 O4 57.56(11)
C14 C15 C16 O4 -66.61(10)
C16 O4 C17 C27 9.19(15)
C16 O4 C17 C18 -172.24(9)
O4 C17 C18 C29 -6.77(14)
C27 C17 C18 C29 171.86(10)
O4 C17 C18 C19 175.70(8)
C27 C17 C18 C19 -5.68(15)
C29 C18 C19 C20 -0.25(14)
C17 C18 C19 C20 177.34(9)
C29 C18 C19 C25 -176.27(9)
C17 C18 C19 C25 1.32(14)
C18 C19 C20 C21 -1.95(15)
C25 C19 C20 C21 173.96(10)
C19 C20 C21 C28 2.22(16)
C11 N1 C23 C24 165.02(8)
C12 N1 C23 C24 -64.28(10)
C14 N2 C24 C23 -174.04(7)
C13 N2 C24 C23 -50.75(10)
N1 C23 C24 N2 58.32(10)
C20 C19 C25 C26 -172.13(10)
C18 C19 C25 C26 3.75(15)
C19 C25 C26 C27 -4.68(17)
O4 C17 C27 C26 -176.64(10)
C18 C17 C27 C26 4.89(16)
C25 C26 C27 C17 0.36(17)
C20 C21 C28 C29 -0.22(16)
C21 C28 C29 C18 -2.00(16)
C19 C18 C29 C28 2.22(15)
C17 C18 C29 C28 -175.29(9)
C10 C11 C30 C31 -0.29(15)
N1 C11 C30 C31 -176.51(9)
C9 C8 C31 C30 0.91(16)
C11 C30 C31 C8 -0.67(16)
